data_1513775
loop_
_publ_author_name
'McLeod, Michael C.'
'Singh, Gurpreet'
'Plampin, 3rd, James N'
'Rane, Digamber'
'Wang, Jenna L.'
'Day, Victor W.'
'Aub\'e, Jeffrey'

_publ_section_title
;
 Probing chemical space with alkaloid-inspired libraries.
;
_journal_issue 2
_journal_name_full 'Nature chemistry'
_journal_page_first 133
_journal_page_last 140
_journal_paper_doi 10.1038/nchem.1844
_journal_volume 6
_journal_year 2014
_chemical_formula_sum 'C16 H25 N O2'
_chemical_formula_weight 263.37
_chemical_name_systematic
; 
 ? 
;
_space_group_IT_number 14
_symmetry_cell_setting monoclinic
_symmetry_space_group_name_Hall '-P 2yn'
_symmetry_space_group_name_H-M 'P 1 21/n 1'
_atom_sites_solution_hydrogens difmap
_atom_sites_solution_primary direct
_atom_sites_solution_secondary difmap
_audit_creation_method SHELXTL
_cell_angle_alpha 90.00
_cell_angle_beta 94.851(2)
_cell_angle_gamma 90.00
_cell_formula_units_Z 4
_cell_length_a 9.7778(6)
_cell_length_b 8.0904(5)
_cell_length_c 18.0100(11)
_cell_measurement_reflns_used 9982
_cell_measurement_temperature 100(2)
_cell_measurement_theta_max 68.89
_cell_measurement_theta_min 2.46
_cell_volume 1419.60(15)
_computing_cell_refinement 'Bruker SAINT'
_computing_data_collection 'Bruker APEX2'
_computing_data_reduction 'Bruker SAINT'
_computing_molecular_graphics 'Bruker SHELXTL'
_computing_publication_material 'Bruker SHELXTL'
_computing_structure_refinement 'Bruker SHELXTL'
_computing_structure_solution 'Bruker SHELXTL'
_diffrn_ambient_temperature 100(2)
_diffrn_measured_fraction_theta_full 0.965
_diffrn_measured_fraction_theta_max 0.943
_diffrn_measurement_device_type 'Bruker APEX-II CCD'
_diffrn_measurement_method '\f and \w scans'
_diffrn_radiation_monochromator 'Helios multilayer optics'
_diffrn_radiation_source 'Bruker MicroStar microfocus rotating anode'
_diffrn_radiation_type CuK\a
_diffrn_radiation_wavelength 1.54178
_diffrn_reflns_av_R_equivalents 0.0437
_diffrn_reflns_av_sigmaI/netI 0.0395
_diffrn_reflns_limit_h_max 11
_diffrn_reflns_limit_h_min -11
_diffrn_reflns_limit_k_max 8
_diffrn_reflns_limit_k_min -9
_diffrn_reflns_limit_l_max 21
_diffrn_reflns_limit_l_min -21
_diffrn_reflns_number 10332
_diffrn_reflns_theta_full 66.00
_diffrn_reflns_theta_max 69.27
_diffrn_reflns_theta_min 4.93
_diffrn_standards_decay_% 0.00
_diffrn_standards_number 0
_exptl_absorpt_coefficient_mu 0.630
_exptl_absorpt_correction_T_max 1.000
_exptl_absorpt_correction_T_min 0.820
_exptl_absorpt_correction_type multi-scan
_exptl_crystal_colour colourless
_exptl_crystal_density_diffrn 1.232
_exptl_crystal_density_method 'not measured'
_exptl_crystal_description Rectangualr
_exptl_crystal_F_000 576
_exptl_crystal_size_max 0.32
_exptl_crystal_size_mid 0.16
_exptl_crystal_size_min 0.06
_refine_diff_density_max 0.509
_refine_diff_density_min -0.484
_refine_diff_density_rms 0.098
_refine_ls_extinction_method none
_refine_ls_goodness_of_fit_ref 1.007
_refine_ls_hydrogen_treatment refall
_refine_ls_matrix_type full
_refine_ls_number_parameters 261
_refine_ls_number_reflns 2502
_refine_ls_number_restraints 0
_refine_ls_restrained_S_all 1.007
_refine_ls_R_factor_all 0.1082
_refine_ls_R_factor_gt 0.1081
_refine_ls_shift/su_max 0.001
_refine_ls_shift/su_mean 0.000
_refine_ls_structure_factor_coef Fsqd
_refine_ls_weighting_details 'calc w=1/[\s^2^(Fo^2^)+(0.0126P)^2^+13.2232P] where P=(Fo^2^+2Fc^2^)/3'
_refine_ls_weighting_scheme calc
_refine_ls_wR_factor_gt 0.2422
_refine_ls_wR_factor_ref 0.2422
_reflns_number_gt 2494
_reflns_number_total 2502
_reflns_threshold_expression >2sigma(I)
_cod_data_source_file nchem.1844-s4.cif
_cod_data_source_block q52c
_cod_depositor_comments
;
The following automatic conversions were performed:

'_symmetry_cell_setting' value 'Monoclinic' changed to 'monoclinic'
according to
/usr/data/users/saulius/automatic-downloads/current/Nature/lib/dictionaries/cif_core.dic
dictionary named 'cif_core.dic' version 2.4.2 from
2011-04-26.

'_exptl_absorpt_correction_type' value 'Multi-scan'
changed to 'multi-scan' according to
/usr/data/users/saulius/automatic-downloads/current/Nature/lib/dictionaries/cif_core.dic
dictionary named 'cif_core.dic' version 2.4.2 from 2011-04-26.

Automatic conversion script
Id: cif_fix_values 2281 2013-09-26 08:29:07Z andrius 
;
_cod_original_sg_symbol_H-M P2(1)/n
_cod_database_code 1513775

loop_
_symmetry_equiv_pos_as_xyz
'x, y, z'
'-x+1/2, y+1/2, -z+1/2'
'-x, -y, -z'
'x-1/2, -y-1/2, z-1/2'

loop_
_atom_site_label
_atom_site_type_symbol
_atom_site_fract_x
_atom_site_fract_y
_atom_site_fract_z
_atom_site_U_iso_or_equiv
_atom_site_adp_type
_atom_site_occupancy
_atom_site_symmetry_multiplicity
_atom_site_calc_flag
_atom_site_refinement_flags
O1 O 0.2661(4) 0.5933(5) 0.58932(19) 0.0320(9) Uani 1 1 d .
O2 O 0.2090(4) 0.3143(5) 0.20613(19) 0.0363(10) Uani 1 1 d .
N N 0.2736(4) 0.3870(5) 0.5063(2) 0.0201(9) Uani 1 1 d .
C1 C 0.2532(4) 0.5478(6) 0.5236(3) 0.0219(10) Uani 1 1 d .
C2 C 0.2124(5) 0.6733(6) 0.4628(3) 0.0272(11) Uani 1 1 d .
H2A H 0.199(4) 0.790(6) 0.488(2) 0.007(10) Uiso 1 1 d .
H2B H 0.279(6) 0.688(7) 0.435(3) 0.035(16) Uiso 1 1 d .
C3 C 0.0782(5) 0.6335(6) 0.4175(3) 0.0222(10) Uani 1 1 d .
H3A H 0.012(5) 0.602(6) 0.454(3) 0.015(12) Uiso 1 1 d .
H3B H 0.047(5) 0.737(6) 0.390(3) 0.017(12) Uiso 1 1 d .
C4 C 0.0892(5) 0.4989(6) 0.3592(2) 0.0202(10) Uani 1 1 d .
H4A H 0.158(6) 0.534(7) 0.322(3) 0.034(15) Uiso 1 1 d .
H4B H 0.007(7) 0.478(9) 0.332(4) 0.06(2) Uiso 1 1 d .
C5 C 0.1241(4) 0.3230(6) 0.3872(2) 0.0157(9) Uani 1 1 d .
H5 H 0.058(5) 0.286(6) 0.418(2) 0.008(11) Uiso 1 1 d .
C6 C 0.1220(5) 0.2064(6) 0.3181(2) 0.0199(10) Uani 1 1 d .
H6 H 0.163(5) 0.105(6) 0.337(2) 0.008(11) Uiso 1 1 d .
C7 C 0.2323(5) 0.2680(6) 0.2704(3) 0.0229(10) Uani 1 1 d .
C8 C 0.3758(5) 0.2696(7) 0.3098(3) 0.0298(12) Uani 1 1 d .
H8A H 0.418(5) 0.158(7) 0.317(3) 0.017(12) Uiso 1 1 d .
H8B H 0.436(6) 0.318(7) 0.275(3) 0.037(16) Uiso 1 1 d .
C9 C 0.3823(5) 0.3537(7) 0.3868(3) 0.0289(12) Uani 1 1 d .
H9A H 0.386(6) 0.480(8) 0.382(3) 0.035(16) Uiso 1 1 d .
H9B H 0.467(6) 0.317(7) 0.410(3) 0.034(15) Uiso 1 1 d .
C10 C 0.2645(4) 0.3006(6) 0.4327(2) 0.0177(10) Uani 1 1 d .
C11 C 0.2812(5) 0.1179(6) 0.4589(3) 0.0240(11) Uani 1 1 d .
H11A H 0.191(6) 0.073(7) 0.471(3) 0.028(14) Uiso 1 1 d .
H11B H 0.318(5) 0.044(6) 0.421(3) 0.015(12) Uiso 1 1 d .
C12 C 0.3716(6) 0.1249(7) 0.5319(3) 0.0300(12) Uani 1 1 d .
H12A H 0.370(5) 0.031(7) 0.563(3) 0.026(14) Uiso 1 1 d .
H12B H 0.464(7) 0.153(9) 0.524(4) 0.06(2) Uiso 1 1 d .
C13 C 0.3153(5) 0.2754(6) 0.5690(3) 0.0263(11) Uani 1 1 d .
H13A H 0.238(6) 0.249(7) 0.603(3) 0.032(15) Uiso 1 1 d .
H13B H 0.392(5) 0.339(6) 0.603(3) 0.021(13) Uiso 1 1 d .
C14 C -0.0174(5) 0.1862(6) 0.2743(3) 0.0234(10) Uani 1 1 d .
H14A H -0.047(5) 0.283(6) 0.252(2) 0.009(11) Uiso 1 1 d .
H14B H 0.002(5) 0.102(7) 0.230(3) 0.027(14) Uiso 1 1 d .
C15 C -0.1240(5) 0.1011(7) 0.3175(3) 0.0274(11) Uani 1 1 d .
H15B H -0.128(5) 0.171(7) 0.363(3) 0.026(14) Uiso 1 1 d .
H15A H -0.074(6) -0.010(7) 0.336(3) 0.030(14) Uiso 1 1 d .
C16 C -0.2621(6) 0.0889(7) 0.2725(3) 0.0367(13) Uani 1 1 d .
H16A H -0.2984 0.2002 0.2621 0.055 Uiso 1 1 calc R
H16B H -0.3262 0.0269 0.3009 0.055 Uiso 1 1 calc R
H16C H -0.2509 0.0318 0.2254 0.055 Uiso 1 1 calc R

loop_
_atom_site_aniso_label
_atom_site_aniso_U_11
_atom_site_aniso_U_22
_atom_site_aniso_U_33
_atom_site_aniso_U_23
_atom_site_aniso_U_13
_atom_site_aniso_U_12
O1 0.035(2) 0.030(2) 0.0297(19) -0.0140(16) -0.0041(15) 0.0033(16)
O2 0.057(3) 0.030(2) 0.0246(19) 0.0023(15) 0.0171(17) 0.0062(18)
N 0.0180(18) 0.016(2) 0.024(2) -0.0055(16) -0.0055(15) 0.0014(15)
C1 0.013(2) 0.022(3) 0.030(3) -0.009(2) -0.0017(18) -0.0006(18)
C2 0.029(3) 0.016(3) 0.038(3) -0.002(2) 0.010(2) -0.004(2)
C3 0.028(3) 0.014(2) 0.024(2) 0.0014(19) 0.001(2) 0.0030(19)
C4 0.025(2) 0.018(3) 0.017(2) 0.0024(18) 0.0009(19) 0.0055(19)
C5 0.017(2) 0.016(2) 0.015(2) 0.0006(17) 0.0013(17) 0.0018(17)
C6 0.026(2) 0.015(2) 0.019(2) 0.0001(18) 0.0022(18) 0.0026(19)
C7 0.034(3) 0.015(2) 0.022(2) -0.0031(18) 0.0107(19) 0.0032(19)
C8 0.024(3) 0.026(3) 0.042(3) -0.008(2) 0.016(2) -0.003(2)
C9 0.018(2) 0.023(3) 0.046(3) -0.008(2) 0.011(2) -0.004(2)
C10 0.016(2) 0.016(2) 0.021(2) -0.0053(17) 0.0007(17) 0.0003(17)
C11 0.025(2) 0.020(3) 0.026(2) -0.004(2) -0.007(2) 0.004(2)
C12 0.032(3) 0.024(3) 0.031(3) -0.006(2) -0.013(2) 0.010(2)
C13 0.030(3) 0.024(3) 0.023(2) -0.007(2) -0.009(2) 0.007(2)
C14 0.031(3) 0.017(3) 0.021(2) -0.0005(19) -0.0042(19) 0.005(2)
C15 0.030(3) 0.028(3) 0.023(2) -0.006(2) -0.007(2) -0.001(2)
C16 0.034(3) 0.030(3) 0.044(3) -0.005(2) -0.014(2) -0.002(2)

loop_
_atom_type_symbol
_atom_type_description
_atom_type_scat_dispersion_real
_atom_type_scat_dispersion_imag
_atom_type_scat_source
C C 0.0181 0.0091 'International Tables Vol C Tables 4.2.6.8 and 6.1.1.4'
H H 0.0000 0.0000 'International Tables Vol C Tables 4.2.6.8 and 6.1.1.4'
N N 0.0311 0.0180 'International Tables Vol C Tables 4.2.6.8 and 6.1.1.4'
O O 0.0492 0.0322 'International Tables Vol C Tables 4.2.6.8 and 6.1.1.4'

loop_
_geom_angle_atom_site_label_1
_geom_angle_atom_site_label_2
_geom_angle_atom_site_label_3
_geom_angle
C1 N C13 116.6(4)
C1 N C10 130.7(4)
C13 N C10 112.6(4)
O1 C1 N 120.0(5)
O1 C1 C2 119.3(4)
N C1 C2 120.7(4)
C3 C2 C1 114.0(4)
C3 C2 H2A 107(2)
C1 C2 H2A 109(2)
C3 C2 H2B 112(4)
C1 C2 H2B 110(4)
H2A C2 H2B 105(5)
C2 C3 C4 114.4(4)
C2 C3 H3A 106(3)
C4 C3 H3A 111(3)
C2 C3 H3B 107(3)
C4 C3 H3B 107(3)
H3A C3 H3B 111(4)
C3 C4 C5 117.5(4)
C3 C4 H4A 110(3)
C5 C4 H4A 109(3)
C3 C4 H4B 112(4)
C5 C4 H4B 100(5)
H4A C4 H4B 107(5)
C4 C5 C10 116.3(4)
C4 C5 C6 108.0(3)
C10 C5 C6 107.6(3)
C4 C5 H5 110(3)
C10 C5 H5 106(3)
C6 C5 H5 108(3)
C7 C6 C14 112.9(4)
C7 C6 C5 106.9(4)
C14 C6 C5 115.4(4)
C7 C6 H6 100(3)
C14 C6 H6 115(3)
C5 C6 H6 105(3)
O2 C7 C6 123.6(5)
O2 C7 C8 122.1(4)
C6 C7 C8 114.3(4)
C7 C8 C9 113.0(4)
C7 C8 H8A 114(3)
C9 C8 H8A 107(3)
C7 C8 H8B 107(3)
C9 C8 H8B 115(3)
H8A C8 H8B 101(4)
C10 C9 C8 112.6(4)
C10 C9 H9A 111(3)
C8 C9 H9A 111(3)
C10 C9 H9B 110(4)
C8 C9 H9B 103(4)
H9A C9 H9B 108(5)
N C10 C9 110.9(4)
N C10 C5 113.4(3)
C9 C10 C5 110.8(4)
N C10 C11 100.2(3)
C9 C10 C11 111.4(4)
C5 C10 C11 109.7(4)
C12 C11 C10 105.4(4)
C12 C11 H11A 107(3)
C10 C11 H11A 110(3)
C12 C11 H11B 113(3)
C10 C11 H11B 113(3)
H11A C11 H11B 108(4)
C13 C12 C11 101.8(4)
C13 C12 H12A 111(3)
C11 C12 H12A 116(3)
C13 C12 H12B 105(4)
C11 C12 H12B 111(4)
H12A C12 H12B 110(5)
N C13 C12 104.0(4)
N C13 H13A 114(3)
C12 C13 H13A 114(3)
N C13 H13B 106(3)
C12 C13 H13B 112(3)
H13A C13 H13B 106(4)
C15 C14 C6 113.9(4)
C15 C14 H14A 114(3)
C6 C14 H14A 112(3)
C15 C14 H14B 106(3)
C6 C14 H14B 104(3)
H14A C14 H14B 106(4)
C14 C15 C16 111.9(4)
C14 C15 H15B 104(3)
C16 C15 H15B 112(3)
C14 C15 H15A 103(3)
C16 C15 H15A 118(3)
H15B C15 H15A 106(4)
C15 C16 H16A 109.5
C15 C16 H16B 109.5
H16A C16 H16B 109.5
C15 C16 H16C 109.5
H16A C16 H16C 109.5
H16B C16 H16C 109.5

loop_
_geom_bond_atom_site_label_1
_geom_bond_atom_site_label_2
_geom_bond_distance
O1 C1 1.236(6)
O2 C7 1.219(6)
N C1 1.356(6)
N C13 1.476(6)
N C10 1.495(5)
C1 C2 1.522(7)
C2 C3 1.520(7)
C2 H2A 1.06(5)
C2 H2B 0.87(6)
C3 C4 1.523(6)
C3 H3A 0.99(5)
C3 H3B 1.01(5)
C4 C5 1.538(6)
C4 H4A 1.03(6)
C4 H4B 0.92(7)
C5 C10 1.548(6)
C5 C6 1.561(6)
C5 H5 0.93(5)
C6 C7 1.518(6)
C6 C14 1.525(6)
C6 H6 0.96(5)
C7 C8 1.519(7)
C8 C9 1.541(7)
C8 H8A 1.00(5)
C8 H8B 0.97(6)
C9 C10 1.534(6)
C9 H9A 1.02(6)
C9 H9B 0.94(6)
C10 C11 1.556(7)
C11 C12 1.522(6)
C11 H11A 0.99(6)
C11 H11B 1.00(5)
C12 C13 1.514(7)
C12 H12A 0.94(6)
C12 H12B 0.95(7)
C13 H13A 1.03(6)
C13 H13B 1.06(5)
C14 C15 1.519(7)
C14 H14A 0.92(5)
C14 H14B 1.08(5)
C15 C16 1.519(7)
C15 H15B 0.99(5)
C15 H15A 1.06(6)
C16 H16A 0.9800
C16 H16B 0.9800
C16 H16C 0.9800

loop_
_geom_torsion_atom_site_label_1
_geom_torsion_atom_site_label_2
_geom_torsion_atom_site_label_3
_geom_torsion_atom_site_label_4
_geom_torsion
C13 N C1 O1 -2.0(6)
C10 N C1 O1 179.9(4)
C13 N C1 C2 178.9(4)
C10 N C1 C2 0.8(7)
O1 C1 C2 C3 -119.4(5)
N C1 C2 C3 59.6(6)
C1 C2 C3 C4 -77.5(5)
C2 C3 C4 C5 66.0(6)
C3 C4 C5 C10 -61.9(5)
C3 C4 C5 C6 177.0(4)
C4 C5 C6 C7 61.8(5)
C10 C5 C6 C7 -64.6(5)
C4 C5 C6 C14 -64.7(5)
C10 C5 C6 C14 169.0(4)
C14 C6 C7 O2 7.8(7)
C5 C6 C7 O2 -120.1(5)
C14 C6 C7 C8 -172.9(4)
C5 C6 C7 C8 59.1(5)
O2 C7 C8 C9 130.0(5)
C6 C7 C8 C9 -49.3(6)
C7 C8 C9 C10 44.4(6)
C1 N C10 C9 69.6(6)
C13 N C10 C9 -108.6(5)
C1 N C10 C5 -55.8(6)
C13 N C10 C5 126.0(4)
C1 N C10 C11 -172.6(4)
C13 N C10 C11 9.2(5)
C8 C9 C10 N -179.1(4)
C8 C9 C10 C5 -52.2(6)
C8 C9 C10 C11 70.2(5)
C4 C5 C10 N 66.9(5)
C6 C5 C10 N -171.8(4)
C4 C5 C10 C9 -58.6(5)
C6 C5 C10 C9 62.7(5)
C4 C5 C10 C11 178.0(4)
C6 C5 C10 C11 -60.7(5)
N C10 C11 C12 -30.5(5)
C9 C10 C11 C12 86.9(5)
C5 C10 C11 C12 -150.1(4)
C10 C11 C12 C13 40.6(5)
C1 N C13 C12 -163.0(4)
C10 N C13 C12 15.4(5)
C11 C12 C13 N -33.7(5)
C7 C6 C14 C15 171.4(4)
C5 C6 C14 C15 -65.3(5)
C6 C14 C15 C16 178.2(4)
